data_7213831
loop_
_publ_author_name
'Chen, Yanmei'
'She, Shixiong'
'Gao, Qian'
'Gao, Dandan'
'Wang, Derong'
'Li, Yahong'
'Liu, Wei'
'Li, Wu'

_publ_section_title
;
 Synthesis, structures and properties of the first series of SrII--MII (M
 = Cu, Co, Ni and Zn) coordination polymers based on
 pyridine-2,5-dicarboxylic acid
;
_journal_issue 6
_journal_name_full CrystEngComm
_journal_page_first 1091
_journal_paper_doi 10.1039/c3ce41975d
_journal_volume 16
_journal_year 2014
_chemical_formula_moiety 'C14 H10 N2 Ni O10, H12 O6 Sr, 3H2 O'
_chemical_formula_sum 'C14 H28 N2 Ni O19 Sr'
_chemical_formula_weight 674.71
_chemical_name_systematic
; 
 ? 
;
_space_group_IT_number 62
_symmetry_cell_setting orthorhombic
_symmetry_space_group_name_Hall '-P 2ac 2n'
_symmetry_space_group_name_H-M 'P n m a'
_atom_sites_solution_hydrogens geom
_atom_sites_solution_primary direct
_atom_sites_solution_secondary difmap
_audit_creation_method SHELXL-97
_cell_angle_alpha 90.00
_cell_angle_beta 90.00
_cell_angle_gamma 90.00
_cell_formula_units_Z 4
_cell_length_a 7.323(4)
_cell_length_b 22.223(11)
_cell_length_c 16.991(9)
_cell_measurement_reflns_used 4535
_cell_measurement_temperature 296(2)
_cell_measurement_theta_max 27.366
_cell_measurement_theta_min 2.992
_cell_volume 2765(3)
_computing_cell_refinement 'SAINT (Bruker, 2005)'
_computing_data_collection 'APEX-II (Bruker, 2005)'
_computing_data_reduction 'SAINT (Bruker, 2005)'
_computing_molecular_graphics 'SHELXTL (Sheldrick, 2008) and DIAMOND (Brandenburg, 1999)'
_computing_publication_material 'SHELXTL (Sheldrick, 2008)'
_computing_structure_refinement 'SHELXL-97 (Sheldrick, 2008)'
_computing_structure_solution 'SHELXS-97 (Sheldrick, 2008)'
_diffrn_ambient_temperature 296(2)
_diffrn_measured_fraction_theta_full 0.999
_diffrn_measured_fraction_theta_max 0.999
_diffrn_measurement_device_type 'Bruker APEXII CCD'
_diffrn_measurement_method '\f and \w scans'
_diffrn_radiation_monochromator graphite
_diffrn_radiation_source 'fine-focus sealed tube'
_diffrn_radiation_type MoK\a
_diffrn_radiation_wavelength 0.71073
_diffrn_reflns_av_R_equivalents 0.0304
_diffrn_reflns_av_unetI/netI 0.0202
_diffrn_reflns_limit_h_max 7
_diffrn_reflns_limit_h_min -8
_diffrn_reflns_limit_k_max 23
_diffrn_reflns_limit_k_min -26
_diffrn_reflns_limit_l_max 20
_diffrn_reflns_limit_l_min -20
_diffrn_reflns_number 13675
_diffrn_reflns_theta_full 25.00
_diffrn_reflns_theta_max 25.00
_diffrn_reflns_theta_min 2.40
_exptl_absorpt_coefficient_mu 2.691
_exptl_absorpt_correction_T_max 0.5765
_exptl_absorpt_correction_T_min 0.5302
_exptl_absorpt_correction_type multi-scan
_exptl_absorpt_process_details 'SADABS (Bruker, 2005)'
_exptl_crystal_colour light-blue
_exptl_crystal_density_diffrn 1.621
_exptl_crystal_density_meas ?
_exptl_crystal_density_method 'not measured'
_exptl_crystal_description rod
_exptl_crystal_F_000 1376
_exptl_crystal_size_max 0.27
_exptl_crystal_size_mid 0.26
_exptl_crystal_size_min 0.23
_refine_diff_density_max 0.803
_refine_diff_density_min -0.402
_refine_diff_density_rms 0.106
_refine_ls_extinction_method none
_refine_ls_goodness_of_fit_ref 1.160
_refine_ls_hydrogen_treatment constr
_refine_ls_matrix_type full
_refine_ls_number_parameters 178
_refine_ls_number_reflns 2503
_refine_ls_number_restraints 0
_refine_ls_restrained_S_all 1.160
_refine_ls_R_factor_all 0.0412
_refine_ls_R_factor_gt 0.0342
_refine_ls_shift/su_max 0.000
_refine_ls_shift/su_mean 0.000
_refine_ls_structure_factor_coef Fsqd
_refine_ls_weighting_details 'calc w=1/[\s^2^(Fo^2^)+(0.0817P)^2^+2.8312P] where P=(Fo^2^+2Fc^2^)/3'
_refine_ls_weighting_scheme calc
_refine_ls_wR_factor_gt 0.1276
_refine_ls_wR_factor_ref 0.1323
_reflns_number_gt 2185
_reflns_number_total 2503
_reflns_threshold_expression >2sigma(I)
_cod_data_source_file c3ce41975d.txt
_cod_data_source_block t
_cod_depositor_comments
;
The following automatic conversions were performed:

'_exptl_crystal_density_meas' value 'not measured' was changed to '?'
- the value is perceived as not measured.

Automatic conversion script
Id: cif_fix_values 3008 2015-01-20 13:52:24Z robertas 
;
_cod_database_code 7213831

loop_
_symmetry_equiv_pos_as_xyz
'x, y, z'
'-x+1/2, -y, z+1/2'
'-x, y+1/2, -z'
'x+1/2, -y+1/2, -z+1/2'
'-x, -y, -z'
'x-1/2, y, -z-1/2'
'x, -y-1/2, z'
'-x-1/2, y-1/2, z-1/2'

loop_
_atom_site_label
_atom_site_type_symbol
_atom_site_fract_x
_atom_site_fract_y
_atom_site_fract_z
_atom_site_U_iso_or_equiv
_atom_site_adp_type
_atom_site_occupancy
_atom_site_symmetry_multiplicity
_atom_site_calc_flag
_atom_site_refinement_flags
Sr1 Sr -0.06009(7) 0.2500 0.18917(3) 0.0232(2) Uani 1 2 d S
N1 N -0.0243(4) 0.52053(15) 0.11551(18) 0.0259(7) Uani 1 1 d .
C1 C -0.0856(6) 0.57635(18) 0.1277(2) 0.0299(9) Uani 1 1 d .
O1 O -0.0877(4) 0.58583(13) -0.00976(16) 0.0360(7) Uani 1 1 d .
Ni2 Ni 0.0000 0.5000 0.0000 0.0264(2) Uani 1 2 d S
C2 C -0.1082(7) 0.5992(2) 0.2019(2) 0.0368(10) Uani 1 1 d .
H2 H -0.1500 0.6383 0.2092 0.044 Uiso 1 1 calc R
O2 O -0.1911(6) 0.66130(15) 0.05939(19) 0.0638(11) Uani 1 1 d .
O3 O -0.0014(5) 0.47844(18) 0.38626(17) 0.0494(9) Uani 1 1 d .
C3 C -0.0679(6) 0.56328(19) 0.2654(2) 0.0335(10) Uani 1 1 d .
H3 H -0.0838 0.5777 0.3163 0.040 Uiso 1 1 calc R
O4 O 0.1297(5) 0.41808(14) 0.30196(16) 0.0402(8) Uani 1 1 d .
C4 C -0.0041(5) 0.50598(17) 0.2532(2) 0.0253(8) Uani 1 1 d .
O5 O 0.2658(4) 0.53274(14) 0.00863(16) 0.0377(7) Uani 1 1 d .
H5A H 0.3388 0.5281 -0.0298 0.045 Uiso 1 1 d R
H5B H 0.3240 0.5214 0.0493 0.045 Uiso 1 1 d R
C5 C 0.0170(6) 0.48641(18) 0.1768(2) 0.0251(8) Uani 1 1 d .
H5 H 0.0619 0.4478 0.1680 0.030 Uiso 1 1 calc R
O6 O 0.2333(4) 0.31905(12) 0.21570(16) 0.0315(6) Uani 1 1 d .
H6A H 0.2776 0.3291 0.1714 0.038 Uiso 1 1 d R
H6B H 0.2028 0.3526 0.2357 0.038 Uiso 1 1 d R
C6 C -0.1248(6) 0.61106(19) 0.0542(2) 0.0353(10) Uani 1 1 d .
O7 O -0.1254(5) 0.34783(13) 0.11829(17) 0.0413(8) Uani 1 1 d .
H7A H -0.0621 0.3666 0.0843 0.050 Uiso 1 1 d R
H7B H -0.2037 0.3739 0.1323 0.050 Uiso 1 1 d R
C7 C 0.0451(6) 0.4643(2) 0.3188(2) 0.0303(9) Uani 1 1 d .
O8 O 0.1046(7) 0.2500 0.0548(2) 0.0414(11) Uani 1 2 d S
H8A H 0.1234 0.2802 0.0252 0.050 Uiso 1 1 d R
O9 O -0.4130(6) 0.2500 0.1550(2) 0.0349(10) Uani 1 2 d S
H9A H -0.4509 0.2794 0.1274 0.042 Uiso 1 1 d R
O10 O 0.4241(5) 0.34658(15) 0.08006(19) 0.0464(8) Uani 1 1 d .
H10A H 0.4306 0.3837 0.0916 0.056 Uiso 1 1 d R
H10B H 0.3652 0.3445 0.0370 0.056 Uiso 1 1 d R
O12 O -0.706(4) 0.7500 0.0973(18) 0.264(18) Uani 0.50 2 d SP
O11 O -0.335(5) 0.7500 0.1893(17) 0.227(14) Uiso 0.50 2 d SP
H11A H -0.2675 0.7628 0.1521 0.341 Uiso 0.25 1 d PR
H11B H -0.4406 0.7500 0.1688 0.341 Uiso 0.50 2 d SPR

loop_
_atom_site_aniso_label
_atom_site_aniso_U_11
_atom_site_aniso_U_22
_atom_site_aniso_U_33
_atom_site_aniso_U_23
_atom_site_aniso_U_13
_atom_site_aniso_U_12
Sr1 0.0229(3) 0.0212(3) 0.0256(3) 0.000 0.0021(2) 0.000
N1 0.0276(17) 0.0294(18) 0.0206(16) 0.0033(14) 0.0029(13) 0.0030(14)
C1 0.031(2) 0.028(2) 0.031(2) 0.0032(16) 0.0030(17) 0.0023(17)
O1 0.0445(18) 0.0365(17) 0.0269(15) 0.0127(13) 0.0033(13) 0.0106(14)
Ni2 0.0311(4) 0.0319(4) 0.0162(4) 0.0054(3) 0.0015(3) 0.0066(3)
C2 0.050(3) 0.027(2) 0.034(2) -0.0016(17) 0.002(2) 0.007(2)
O2 0.106(3) 0.043(2) 0.0427(19) 0.0120(15) 0.009(2) 0.031(2)
O3 0.050(2) 0.081(3) 0.0172(15) 0.0012(16) 0.0010(13) 0.0254(19)
C3 0.040(2) 0.037(2) 0.023(2) -0.0051(17) 0.0011(17) 0.0032(19)
O4 0.055(2) 0.0374(17) 0.0279(15) 0.0049(12) -0.0035(14) 0.0139(16)
C4 0.023(2) 0.033(2) 0.0205(19) 0.0014(16) -0.0015(15) -0.0009(16)
O5 0.0303(16) 0.057(2) 0.0260(14) 0.0048(13) 0.0011(12) 0.0033(14)
C5 0.031(2) 0.025(2) 0.0199(18) 0.0022(15) 0.0001(15) 0.0021(16)
O6 0.0391(16) 0.0268(14) 0.0287(13) -0.0004(12) 0.0001(12) -0.0002(12)
C6 0.043(3) 0.030(2) 0.033(2) 0.0073(18) 0.0043(19) 0.0068(19)
O7 0.0474(19) 0.0307(16) 0.0457(18) 0.0087(13) 0.0163(15) 0.0090(14)
C7 0.026(2) 0.044(3) 0.021(2) 0.0017(17) -0.0029(16) -0.0019(19)
O8 0.063(3) 0.029(2) 0.032(2) 0.000 0.014(2) 0.000
O9 0.034(2) 0.031(2) 0.040(2) 0.000 -0.0099(19) 0.000
O10 0.055(2) 0.0389(18) 0.0454(18) 0.0078(14) -0.0153(16) -0.0078(15)
O12 0.16(3) 0.42(5) 0.21(3) 0.000 -0.09(2) 0.000

loop_
_atom_type_symbol
_atom_type_description
_atom_type_scat_dispersion_real
_atom_type_scat_dispersion_imag
_atom_type_scat_source
C C 0.0033 0.0016 'International Tables Vol C Tables 4.2.6.8 and 6.1.1.4'
H H 0.0000 0.0000 'International Tables Vol C Tables 4.2.6.8 and 6.1.1.4'
N N 0.0061 0.0033 'International Tables Vol C Tables 4.2.6.8 and 6.1.1.4'
O O 0.0106 0.0060 'International Tables Vol C Tables 4.2.6.8 and 6.1.1.4'
Ni Ni 0.3393 1.1124 'International Tables Vol C Tables 4.2.6.8 and 6.1.1.4'
Sr Sr -1.5307 3.2498 'International Tables Vol C Tables 4.2.6.8 and 6.1.1.4'

loop_
_geom_angle_atom_site_label_1
_geom_angle_atom_site_label_2
_geom_angle_atom_site_label_3
_geom_angle
_geom_angle_site_symmetry_1
_geom_angle_site_symmetry_3
O7 Sr1 O7 118.41(15) 7_565 .
O7 Sr1 O8 70.58(8) 7_565 .
O7 Sr1 O8 70.58(8) . .
O7 Sr1 O9 73.23(9) 7_565 .
O7 Sr1 O9 73.23(9) . .
O8 Sr1 O9 105.18(14) . .
O7 Sr1 O6 136.37(10) 7_565 .
O7 Sr1 O6 74.89(10) . .
O8 Sr1 O6 76.94(11) . .
O9 Sr1 O6 145.03(6) . .
O7 Sr1 O6 74.89(10) 7_565 7_565
O7 Sr1 O6 136.37(10) . 7_565
O8 Sr1 O6 76.94(11) . 7_565
O9 Sr1 O6 145.03(6) . 7_565
O6 Sr1 O6 69.92(12) . 7_565
O7 Sr1 O6 131.97(10) 7_565 6_556
O7 Sr1 O6 71.95(9) . 6_556
O8 Sr1 O6 142.46(7) . 6_556
O9 Sr1 O6 65.38(10) . 6_556
O6 Sr1 O6 91.33(8) . 6_556
O6 Sr1 O6 132.53(5) 7_565 6_556
O7 Sr1 O6 71.95(9) 7_565 4_455
O7 Sr1 O6 131.97(10) . 4_455
O8 Sr1 O6 142.46(7) . 4_455
O9 Sr1 O6 65.38(10) . 4_455
O6 Sr1 O6 132.53(5) . 4_455
O6 Sr1 O6 91.33(8) 7_565 4_455
O6 Sr1 O6 69.45(12) 6_556 4_455
O7 Sr1 O9 120.79(8) 7_565 6_656
O7 Sr1 O9 120.79(8) . 6_656
O8 Sr1 O9 130.01(15) . 6_656
O9 Sr1 O9 124.81(12) . 6_656
O6 Sr1 O9 62.73(9) . 6_656
O6 Sr1 O9 62.73(9) 7_565 6_656
O6 Sr1 O9 69.88(9) 6_556 6_656
O6 Sr1 O9 69.88(9) 4_455 6_656
O7 Sr1 Sr1 113.48(8) 7_565 6_656
O7 Sr1 Sr1 113.48(8) . 6_656
O8 Sr1 Sr1 91.60(12) . 6_656
O9 Sr1 Sr1 163.22(9) . 6_656
O6 Sr1 Sr1 38.63(6) . 6_656
O6 Sr1 Sr1 38.63(6) 7_565 6_656
O6 Sr1 Sr1 101.20(7) 6_556 6_656
O6 Sr1 Sr1 101.20(7) 4_455 6_656
O9 Sr1 Sr1 38.41(8) 6_656 6_656
O7 Sr1 Sr1 93.98(7) 7_565 6_556
O7 Sr1 Sr1 93.98(7) . 6_556
O8 Sr1 Sr1 147.29(11) . 6_556
O9 Sr1 Sr1 42.11(10) . 6_556
O6 Sr1 Sr1 128.01(7) . 6_556
O6 Sr1 Sr1 128.01(7) 7_565 6_556
O6 Sr1 Sr1 38.36(6) 6_556 6_556
O6 Sr1 Sr1 38.36(6) 4_455 6_556
O9 Sr1 Sr1 82.70(9) 6_656 6_556
Sr1 Sr1 Sr1 121.11(4) 6_656 6_556
C5 N1 C1 119.2(3) . .
C5 N1 Ni2 127.9(3) . .
C1 N1 Ni2 112.9(3) . .
N1 C1 C2 121.9(4) . .
N1 C1 C6 114.5(4) . .
C2 C1 C6 123.6(4) . .
C6 O1 Ni2 114.9(2) . .
O1 Ni2 O1 0.00(16) 5_565 5_565
O1 Ni2 O1 180.00(15) 5_565 .
O1 Ni2 O1 180.00(15) 5_565 .
O1 Ni2 N1 80.72(12) 5_565 5_565
O1 Ni2 N1 80.72(12) 5_565 5_565
O1 Ni2 N1 99.28(12) . 5_565
O1 Ni2 N1 99.28(12) 5_565 .
O1 Ni2 N1 99.28(12) 5_565 .
O1 Ni2 N1 80.72(12) . .
N1 Ni2 N1 180.00(19) 5_565 .
O1 Ni2 O5 88.45(13) 5_565 5_565
O1 Ni2 O5 88.45(13) 5_565 5_565
O1 Ni2 O5 91.55(13) . 5_565
N1 Ni2 O5 86.27(12) 5_565 5_565
N1 Ni2 O5 93.73(12) . 5_565
O1 Ni2 O5 91.55(13) 5_565 .
O1 Ni2 O5 91.55(13) 5_565 .
O1 Ni2 O5 88.45(13) . .
N1 Ni2 O5 93.73(12) 5_565 .
N1 Ni2 O5 86.27(12) . .
O5 Ni2 O5 180.00(16) 5_565 .
C1 C2 C3 118.8(4) . .
C1 C2 H2 120.6 . .
C3 C2 H2 120.6 . .
C4 C3 C2 119.5(4) . .
C4 C3 H3 120.2 . .
C2 C3 H3 120.2 . .
C3 C4 C5 118.3(4) . .
C3 C4 C7 123.0(4) . .
C5 C4 C7 118.7(4) . .
Ni2 O5 H5A 119.4 . .
Ni2 O5 H5B 114.9 . .
H5A O5 H5B 105.8 . .
N1 C5 C4 122.3(4) . .
N1 C5 H5 118.8 . .
C4 C5 H5 118.8 . .
Sr1 O6 Sr1 103.01(10) . 6_656
Sr1 O6 H6A 107.9 . .
Sr1 O6 H6A 117.8 6_656 .
Sr1 O6 H6B 111.1 . .
Sr1 O6 H6B 114.1 6_656 .
H6A O6 H6B 103.0 . .
O2 C6 O1 124.0(4) . .
O2 C6 C1 119.2(4) . .
O1 C6 C1 116.9(4) . .
Sr1 O7 H7A 130.0 . .
Sr1 O7 H7B 125.5 . .
H7A O7 H7B 102.9 . .
O4 C7 O3 124.5(4) . .
O4 C7 C4 117.7(3) . .
O3 C7 C4 117.8(4) . .
Sr1 O8 H8A 126.8 . .
Sr1 O9 Sr1 99.48(13) . 6_556
Sr1 O9 H9A 116.1 . .
Sr1 O9 H9A 112.8 6_556 .
H10A O10 H10B 106.2 . .
H11A O11 H11B 103.0 . .

loop_
_geom_bond_atom_site_label_1
_geom_bond_atom_site_label_2
_geom_bond_distance
_geom_bond_site_symmetry_2
Sr1 O7 2.531(3) 7_565
Sr1 O7 2.531(3) .
Sr1 O8 2.582(4) .
Sr1 O9 2.649(4) .
Sr1 O6 2.678(3) .
Sr1 O6 2.678(3) 7_565
Sr1 O6 2.694(3) 6_556
Sr1 O6 2.694(3) 4_455
Sr1 O9 2.858(5) 6_656
Sr1 Sr1 4.2047(18) 6_656
Sr1 Sr1 4.2047(18) 6_556
N1 C5 1.323(5) .
N1 C1 1.335(5) .
N1 Ni2 2.023(3) .
C1 C2 1.370(6) .
C1 C6 1.496(6) .
O1 C6 1.252(5) .
O1 Ni2 2.019(3) .
Ni2 O1 2.019(3) 5_565
Ni2 O1 2.019(3) 5_565
Ni2 N1 2.023(3) 5_565
Ni2 O5 2.083(3) 5_565
Ni2 O5 2.083(3) .
C2 C3 1.375(6) .
C2 H2 0.9300 .
O2 C6 1.221(5) .
O3 C7 1.236(5) .
C3 C4 1.372(6) .
C3 H3 0.9300 .
O4 C7 1.233(5) .
C4 C5 1.378(5) .
C4 C7 1.494(6) .
O5 H5A 0.8499 .
O5 H5B 0.8500 .
C5 H5 0.9300 .
O6 Sr1 2.694(3) 6_656
O6 H6A 0.8500 .
O6 H6B 0.8499 .
O7 H7A 0.8500 .
O7 H7B 0.8500 .
O8 H8A 0.8499 .
O9 Sr1 2.858(5) 6_556
O9 H9A 0.8500 .
O10 H10A 0.8500 .
O10 H10B 0.8500 .
O11 H11A 0.8500 .
O11 H11B 0.8499 .

loop_
_geom_hbond_atom_site_label_D
_geom_hbond_atom_site_label_H
_geom_hbond_atom_site_label_A
_geom_hbond_distance_DH
_geom_hbond_distance_HA
_geom_hbond_distance_DA
_geom_hbond_angle_DHA
_geom_hbond_site_symmetry_A
O5 H5A O3 0.85 1.86 2.713(4) 177.4 2_564
O5 H5B O3 0.85 1.94 2.748(4) 159.7 6_656
O6 H6A O10 0.85 1.93 2.764(5) 168.4 .
O6 H6B O4 0.85 1.92 2.751(4) 167.2 .
O7 H7A O1 0.85 1.98 2.830(4) 176.6 5_565
O7 H7B O4 0.85 1.92 2.737(4) 159.9 6_556
O8 H8A O2 0.85 2.00 2.838(5) 168.2 5_565
O9 H9A O10 0.85 1.93 2.766(4) 168.5 1_455
O10 H10A O3 0.85 2.20 3.035(5) 169.6 6_656
O10 H10A O4 0.85 2.44 2.968(5) 120.5 6_656
O10 H10B O2 0.85 2.08 2.925(5) 172.6 5_565
O10 H10B O1 0.85 2.60 3.123(5) 121.2 5_565

loop_
_geom_torsion_atom_site_label_1
_geom_torsion_atom_site_label_2
_geom_torsion_atom_site_label_3
_geom_torsion_atom_site_label_4
_geom_torsion
_geom_torsion_site_symmetry_1
_geom_torsion_site_symmetry_4
C5 N1 C1 C2 -0.5(6) . .
Ni2 N1 C1 C2 -178.8(4) . .
C5 N1 C1 C6 179.0(4) . .
Ni2 N1 C1 C6 0.7(4) . .
C6 O1 Ni2 O1 0(100) . 5_565
C6 O1 Ni2 O1 0(100) . 5_565
C6 O1 Ni2 N1 176.7(3) . 5_565
C6 O1 Ni2 N1 -3.3(3) . .
C6 O1 Ni2 O5 90.2(3) . 5_565
C6 O1 Ni2 O5 -89.8(3) . .
C5 N1 Ni2 O1 3.0(4) . 5_565
C1 N1 Ni2 O1 -178.8(3) . 5_565
C5 N1 Ni2 O1 3.0(4) . 5_565
C1 N1 Ni2 O1 -178.8(3) . 5_565
C5 N1 Ni2 O1 -177.0(4) . .
C1 N1 Ni2 O1 1.2(3) . .
C5 N1 Ni2 N1 -29.2(5) . 5_565
C1 N1 Ni2 N1 149.0(4) . 5_565
C5 N1 Ni2 O5 92.1(4) . 5_565
C1 N1 Ni2 O5 -89.7(3) . 5_565
C5 N1 Ni2 O5 -87.9(4) . .
C1 N1 Ni2 O5 90.3(3) . .
N1 C1 C2 C3 -0.6(7) . .
C6 C1 C2 C3 180.0(4) . .
C1 C2 C3 C4 0.9(7) . .
C2 C3 C4 C5 -0.1(6) . .
C2 C3 C4 C7 179.2(4) . .
C1 N1 C5 C4 1.2(6) . .
Ni2 N1 C5 C4 179.3(3) . .
C3 C4 C5 N1 -0.9(6) . .
C7 C4 C5 N1 179.7(4) . .
O7 Sr1 O6 Sr1 -67.19(16) 7_565 6_656
O7 Sr1 O6 Sr1 177.28(12) . 6_656
O8 Sr1 O6 Sr1 -109.64(11) . 6_656
O9 Sr1 O6 Sr1 152.45(17) . 6_656
O6 Sr1 O6 Sr1 -28.97(12) 7_565 6_656
O6 Sr1 O6 Sr1 106.39(14) 6_556 6_656
O6 Sr1 O6 Sr1 43.47(13) 4_455 6_656
O9 Sr1 O6 Sr1 39.91(8) 6_656 6_656
Sr1 Sr1 O6 Sr1 94.15(10) 6_556 6_656
Ni2 O1 C6 O2 -174.9(4) . .
Ni2 O1 C6 C1 4.6(5) . .
N1 C1 C6 O2 175.9(4) . .
C2 C1 C6 O2 -4.6(7) . .
N1 C1 C6 O1 -3.6(6) . .
C2 C1 C6 O1 175.9(4) . .
C3 C4 C7 O4 -167.8(4) . .
C5 C4 C7 O4 11.5(6) . .
C3 C4 C7 O3 12.0(6) . .
C5 C4 C7 O3 -168.7(4) . .
O7 Sr1 O9 Sr1 116.21(8) 7_565 6_556
O7 Sr1 O9 Sr1 -116.21(8) . 6_556
O8 Sr1 O9 Sr1 180.0 . 6_556
O6 Sr1 O9 Sr1 -91.17(17) . 6_556
O6 Sr1 O9 Sr1 91.17(17) 7_565 6_556
O6 Sr1 O9 Sr1 -38.80(7) 6_556 6_556
O6 Sr1 O9 Sr1 38.80(7) 4_455 6_556
O9 Sr1 O9 Sr1 0.0 6_656 6_556
Sr1 Sr1 O9 Sr1 0.0 6_656 6_556
